data_7242234
loop_
_publ_author_name
'Humphreys, Joshua'
'Pop, Flavia'
'Hume, Paul A.'
'Murphy, Alanna S.'
'Lewis, William'
'Davies, E. Stephen'
'Argent, Stephen P.'
'Amabilino, David B.'

_publ_section_title
;
 Solid state structure and properties of phenyl diketopyrrolopyrrole
 derivatives
;
_journal_issue 8
_journal_name_full CrystEngComm
_journal_page_first 1796
_journal_page_last 1814
_journal_paper_doi 10.1039/D1CE00039J
_journal_volume 23
_journal_year 2021
_chemical_formula_moiety 'C32 H40 N2 O4'
_chemical_formula_sum 'C32 H40 N2 O4'
_chemical_formula_weight 516.66
_chemical_name_systematic '2,5-Dihexyl-3,6-bis(4-methoxyphenyl)-2,5-dihydropyrrolo[3,4- c]pyrrole-1,4-dione'
_space_group_crystal_system monoclinic
_space_group_IT_number 14
_space_group_name_Hall '-P 2ybc'
_space_group_name_H-M_alt 'P 1 21/c 1'
_atom_sites_solution_hydrogens geom
_atom_sites_solution_primary dual
_audit_creation_date 2020-08-30
_audit_creation_method
;
Olex2 1.2
(compiled 2018.05.29 svn.r3508 for OlexSys, GUI svn.r5506)
;
_audit_update_record
;
2020-09-02 deposited with the CCDC.	2021-02-04 downloaded from the CCDC.
;
_cell_angle_alpha 90
_cell_angle_beta 103.2530(10)
_cell_angle_gamma 90
_cell_formula_units_Z 2
_cell_length_a 11.4900(2)
_cell_length_b 10.89170(10)
_cell_length_c 11.4382(2)
_cell_measurement_reflns_used 14901
_cell_measurement_temperature 120(2)
_cell_measurement_theta_max 72.4960
_cell_measurement_theta_min 5.6370
_cell_volume 1393.32(4)
_computing_cell_refinement 'CrysAlisPro 1.171.40.82a (Rigaku OD, 2020)'
_computing_data_collection 'CrysAlisPro 1.171.40.82a (Rigaku OD, 2020)'
_computing_data_reduction 'CrysAlisPro 1.171.40.82a (Rigaku OD, 2020)'
_computing_molecular_graphics 'Olex2 (Dolomanov et al., 2009)'
_computing_publication_material 'Olex2 (Dolomanov et al., 2009)'
_computing_structure_refinement 'ShelXL (Sheldrick, 2015)'
_computing_structure_solution 'ShelXT (Sheldrick, 2015)'
_diffrn_ambient_environment N~2~
_diffrn_ambient_temperature 120(2)
_diffrn_detector 'CCD area detector'
_diffrn_detector_area_resol_mean 4.2207
_diffrn_detector_type 'Agilent Diffraction Titan S2 detector'
_diffrn_measured_fraction_theta_full 1.000
_diffrn_measured_fraction_theta_max 0.994
_diffrn_measurement_details
;
List of Runs (angles in degrees, time in seconds):

  # Type    Start    End  Width  t~exp~   \w     \q     \k     \f   Frames
#--------------------------------------------------------------------------
  1  \w    -19.00   6.00   1.00    5.00    --   26.00 110.00-163.17   25
  2  \w     -6.00  20.00   1.00    5.00    --   30.00  92.00 -75.10   26
  3  \w    -38.00  28.00   1.00    5.00    --  -42.12  57.00 -90.00   66
  4  \w   -111.00 -17.00   1.00    5.00    --  -42.12 -57.00 120.00   94
  5  \w    -20.00  21.00   1.00    5.00    --  -42.12  38.00-150.00   41
  6  \w     27.00  96.00   1.00    5.00    --   42.12-125.00-150.00   69
  7  \w     27.00  88.00   1.00    5.00    --   42.12-125.00  90.00   61
  8  \w     15.00  42.00   1.00    5.00    --   46.00  79.00 -61.49   27
  9  \w     13.00  41.00   1.00    5.00    --   46.00  82.00-121.33   28
 10  \w     13.00  40.00   1.00    5.00    --   46.00  82.00 117.81   27
 11  \w     15.00  42.00   1.00    5.00    --   46.00  81.00  14.87   27
 12  \w     79.00 119.00   1.00    5.00    --   54.00  73.00 179.78   40
 13  \w     24.00  66.00   1.00    5.00    --   54.00  73.00 179.78   42
 14  \w     31.00  78.00   1.00    5.00    --   62.00  74.00 -87.73   47
 15  \w     32.00  64.00   1.00    5.00    --   62.00  72.00 -32.47   32
 16  \w     31.00  60.00   1.00    5.00    --   62.00  74.00   2.58   29
 17  \w    108.00 135.00   1.00    5.00    --   62.00  74.00 103.38   27
 18  \w     32.00  61.00   1.00    5.00    --   62.00  74.00 103.38   29
 19  \w     99.00 131.00   1.00    5.00    --   62.00  72.00 -32.47   32
 20  \w     38.00  65.00   1.00    5.00    --   66.00  74.00-118.14   27
 21  \w     99.00 131.00   1.00    5.00    --   66.00  70.00-150.78   32
 22  \w     37.00  66.00   1.00    5.00    --   66.00  70.00-150.78   29
 23  \w     53.00 121.00   1.00    5.00    --   70.00  53.00 -58.44   68
 24  \w     39.00  66.00   1.00    5.00    --   70.00  74.00  40.17   27
 25  \w     48.00  75.00   1.00    5.00    --   70.00  63.00  11.90   27
 26  \w     39.00  70.00   1.00    5.00    --   70.00  74.00 138.23   31
 27  \w     49.00  75.00   1.00   20.00    --   78.00  68.00-105.10   26
 28  \w     49.00  89.00   1.00   20.00    --   78.00  71.00  57.71   40
 29  \w     54.00  81.00   1.00   20.00    --   78.00  62.00 145.31   27
 30  \w     56.00  83.00   1.00   20.00    --   82.00  60.00  22.55   27
 31  \w    114.00 171.00   1.00   20.00    --  101.44  61.00-120.00   57
 32  \w     75.00 103.00   1.00   20.00    --  101.44  61.00-120.00   28
 33  \w     78.00 147.00   1.00   20.00    --  101.44  45.00 150.00   69
 34  \w     29.00 113.00   1.00   20.00    --  101.44-125.00  30.00   84
 35  \w    139.00 166.00   1.00   20.00    --  101.44  61.00  60.00   27
 36  \w     32.00  93.00   1.00   20.00    --  101.44 -61.00-120.00   61
 37  \w     77.00 104.00   1.00   20.00    --  101.44  61.00  60.00   27
 38  \w     75.00 102.00   1.00   20.00    --  101.44  61.00 -90.00   27
 39  \w     75.00 136.00   1.00   20.00    --  101.44  61.00   0.00   61
 40  \w    121.00 171.00   1.00   20.00    --  101.44  61.00 -30.00   50
 41  \w     43.00 112.00   1.00   20.00    --  101.44-125.00-180.00   69
 42  \w     32.00  72.00   1.00   20.00    --  101.44 -45.00 -30.00   40
 43  \w     75.00 152.00   1.00   20.00    --  101.44  61.00-180.00   77
 44  \w    112.00 167.00   1.00   20.00    --  101.44  61.00-150.00   55
 45  \w     75.00 102.00   1.00   20.00    --  101.44  61.00-150.00   27
 46  \w     75.00 107.00   1.00   20.00    --  101.44  61.00 -30.00   32
 47  \w     93.00 120.00   1.00   20.00    --  101.44 -77.00-180.00   27
 48  \w     81.00 113.00   1.00   20.00    --  101.44-125.00 -90.00   32
 49  \w     29.00  62.00   1.00   20.00    --  101.44-125.00 -90.00   33
 50  \w    108.00 158.00   1.00   20.00    --  101.44  61.00 -90.00   50
 51  \w     28.00  92.00   1.00   20.00    --  101.44 -77.00-180.00   64
 52  \w     56.00  92.00   1.00   20.00    --  101.44 -61.00  30.00   36
 53  \w     40.00 102.00   1.00   20.00    --  101.44-125.00  90.00   62
 54  \w     75.00 171.00   1.00   20.00    --  101.44  61.00  90.00   96
 55  \w     75.00 169.00   1.00   20.00    --  101.44  61.00  30.00   94
 56  \w    124.00 168.00   1.00   20.00    --  101.44  61.00 -60.00   44
 57  \w     76.00 103.00   1.00   20.00    --  101.44  61.00 -60.00   27
 58  \w     75.00 103.00   1.00   20.00    --  101.44  61.00 150.00   28
;
_diffrn_measurement_device '\k-geometry diffractometer'
_diffrn_measurement_device_type 'SuperNova, Titan S2'
_diffrn_measurement_method '\w scans'
_diffrn_orient_matrix_type 'CrysAlisPro convention (1999,Acta A55,543-557)'
_diffrn_orient_matrix_UB_11 -0.0561426000
_diffrn_orient_matrix_UB_12 0.0495288000
_diffrn_orient_matrix_UB_13 0.1006428000
_diffrn_orient_matrix_UB_21 -0.1044136000
_diffrn_orient_matrix_UB_22 -0.0911492000
_diffrn_orient_matrix_UB_23 -0.0372127000
_diffrn_orient_matrix_UB_31 0.0702115000
_diffrn_orient_matrix_UB_32 -0.0961491000
_diffrn_orient_matrix_UB_33 0.0873001000
_diffrn_radiation_collimation 'focusing mirrors'
_diffrn_radiation_monochromator mirror
_diffrn_radiation_probe x-ray
_diffrn_radiation_type CuK\a
_diffrn_radiation_wavelength 1.54184
_diffrn_radiation_wavelength_determination fundamental
_diffrn_reflns_av_R_equivalents 0.0201
_diffrn_reflns_av_unetI/netI 0.0094
_diffrn_reflns_Laue_measured_fraction_full 1.000
_diffrn_reflns_Laue_measured_fraction_max 0.994
_diffrn_reflns_limit_h_max 14
_diffrn_reflns_limit_h_min -14
_diffrn_reflns_limit_k_max 13
_diffrn_reflns_limit_k_min -13
_diffrn_reflns_limit_l_max 14
_diffrn_reflns_limit_l_min -14
_diffrn_reflns_number 23084
_diffrn_reflns_point_group_measured_fraction_full 1.000
_diffrn_reflns_point_group_measured_fraction_max 0.994
_diffrn_reflns_theta_full 67.684
_diffrn_reflns_theta_max 72.393
_diffrn_reflns_theta_min 3.953
_diffrn_source 'microfocus sealed tube'
_diffrn_source_current 0.8
_diffrn_source_power 0.04
_diffrn_source_target Cu
_diffrn_source_type 'Agilent Diffraction microfocus tube'
_diffrn_source_voltage 50
_exptl_absorpt_coefficient_mu 0.641
_exptl_absorpt_correction_T_max 1.000
_exptl_absorpt_correction_T_min 0.745
_exptl_absorpt_correction_type gaussian
_exptl_absorpt_process_details
;
CrysAlisPro 1.171.40.82a (Rigaku Oxford Diffraction, 2020)
Numerical absorption correction based on gaussian integration over
a multifaceted crystal model
Empirical absorption correction using spherical harmonics,
implemented in SCALE3 ABSPACK scaling algorithm.
;
_exptl_crystal_colour 'clear yellow'
_exptl_crystal_density_diffrn 1.231
_exptl_crystal_description plate
_exptl_crystal_F_000 556
_exptl_crystal_recrystallization_method 'obtained by evaporation from a xylene solution'
_exptl_crystal_size_max 0.159
_exptl_crystal_size_mid 0.134
_exptl_crystal_size_min 0.072
_refine_diff_density_max 0.281
_refine_diff_density_min -0.207
_refine_diff_density_rms 0.038
_refine_ls_extinction_method none
_refine_ls_goodness_of_fit_ref 1.037
_refine_ls_hydrogen_treatment constr
_refine_ls_matrix_type full
_refine_ls_number_parameters 174
_refine_ls_number_reflns 2749
_refine_ls_number_restraints 0
_refine_ls_restrained_S_all 1.037
_refine_ls_R_factor_all 0.0358
_refine_ls_R_factor_gt 0.0343
_refine_ls_shift/su_max 0.000
_refine_ls_shift/su_mean 0.000
_refine_ls_structure_factor_coef Fsqd
_refine_ls_weighting_details 'w=1/[\s^2^(Fo^2^)+(0.0471P)^2^+0.4855P] where P=(Fo^2^+2Fc^2^)/3'
_refine_ls_weighting_scheme calc
_refine_ls_wR_factor_gt 0.0899
_refine_ls_wR_factor_ref 0.0914
_reflns_Friedel_coverage 0.000
_reflns_number_gt 2607
_reflns_number_total 2749
_reflns_threshold_expression 'I > 2\s(I)'
_cod_data_source_file d1ce00039j2.cif
_cod_data_source_block PhOMeDPP-N-Hex
_cod_depositor_comments 'Adding full bibliography for 7242233--7242239.cif.'
_cod_original_sg_symbol_H-M 'P 21/c'
_cod_database_code 7242234
_shelx_shelxl_version_number 2018/3
_chemical_oxdiff_formula C32H40N2O4
_chemical_oxdiff_usercomment 'OJHALJ #16032 GVA-1825 JH/DBA fomblin micromount'
_shelx_space_group_comment
;
The symmetry employed for this shelxl refinement is uniquely defined
by the following loop, which should always be used as a source of
symmetry information in preference to the above space-group names.
They are only intended as comments.
;
_reflns_odcompleteness_completeness 100.00
_reflns_odcompleteness_iscentric 1
_reflns_odcompleteness_theta 66.97
_olex2_refinement_description
;
1. Fixed Uiso
 At 1.2 times of:
  All C(H) groups, All C(H,H) groups
 At 1.5 times of:
  All C(H,H,H) groups
2.a Secondary CH2 refined with riding coordinates:
 C00D(H00C,H00D), C00E(H00E,H00F), C00F(H00G,H00H), C00G(H00I,H00J), C00H(H00K,
 H00L)
2.b Aromatic/amide H refined with riding coordinates:
 C008(H008), C009(H009), C00A(H00A), C00B(H00B)
2.c Idealised Me refined as rotating group:
 C00I(H00M,H00N,H00O), C00J(H00P,H00Q,H00R)
;
_olex2_submission_special_instructions 'No special instructions were received'
_oxdiff_exptl_absorpt_empirical_details
;
Empirical correction (ABSPACK) includes:
- Absorption correction using spherical harmonics
- Frame scaling
;
_oxdiff_exptl_absorpt_empirical_full_max 1.156
_oxdiff_exptl_absorpt_empirical_full_min 0.861

loop_
_space_group_symop_operation_xyz
'x, y, z'
'-x, y+1/2, -z+1/2'
'-x, -y, -z'
'x, -y-1/2, z-1/2'

loop_
_atom_site_label
_atom_site_type_symbol
_atom_site_fract_x
_atom_site_fract_y
_atom_site_fract_z
_atom_site_U_iso_or_equiv
_atom_site_adp_type
_atom_site_occupancy
_atom_site_site_symmetry_order
_atom_site_calc_flag
_atom_site_refinement_flags_posn
_atom_site_refinement_flags_adp
_atom_site_refinement_flags_occupancy
_atom_site_disorder_assembly
_atom_site_disorder_group
O001 O 0.17739(7) 0.34429(7) -0.08078(6) 0.02369(18) Uani 1 1 d . . . . .
O002 O 0.16092(8) 0.64877(8) 0.62927(7) 0.0302(2) Uani 1 1 d . . . . .
N003 N 0.15717(8) 0.41658(8) 0.10590(7) 0.0202(2) Uani 1 1 d . . . . .
C004 C 0.12034(9) 0.40272(9) -0.02141(9) 0.0198(2) Uani 1 1 d . . . . .
C005 C -0.01022(9) 0.52772(9) 0.05314(9) 0.0192(2) Uani 1 1 d . . . . .
C006 C 0.09809(9) 0.52873(9) 0.27581(9) 0.0192(2) Uani 1 1 d . . . . .
C007 C 0.07982(9) 0.49411(9) 0.14942(9) 0.0190(2) Uani 1 1 d . . . . .
C008 C 0.07393(9) 0.64982(9) 0.30517(9) 0.0208(2) Uani 1 1 d . . . . .
H008 H 0.043758 0.705806 0.244387 0.025 Uiso 1 1 calc R . . . .
C009 C 0.13737(9) 0.44492(9) 0.36854(9) 0.0214(2) Uani 1 1 d . . . . .
H009 H 0.150163 0.363594 0.350123 0.026 Uiso 1 1 calc R . . . .
C00A C 0.15769(9) 0.48085(10) 0.48793(9) 0.0227(2) Uani 1 1 d . . . . .
H00A H 0.183506 0.423905 0.548946 0.027 Uiso 1 1 calc R . . . .
C00B C 0.09470(9) 0.68621(10) 0.42370(9) 0.0230(2) Uani 1 1 d . . . . .
H00B H 0.079016 0.766720 0.442405 0.028 Uiso 1 1 calc R . . . .
C00C C 0.13921(9) 0.60260(10) 0.51576(9) 0.0221(2) Uani 1 1 d . . . . .
C00D C 0.27984(9) 0.38434(10) 0.16774(9) 0.0247(2) Uani 1 1 d . . . . .
H00C H 0.311421 0.325267 0.119571 0.030 Uiso 1 1 calc R . . . .
H00D H 0.278759 0.345797 0.243936 0.030 Uiso 1 1 calc R . . . .
C00E C 0.36209(10) 0.49621(11) 0.19037(10) 0.0282(3) Uani 1 1 d . . . . .
H00E H 0.336800 0.549665 0.247705 0.034 Uiso 1 1 calc R . . . .
H00F H 0.442854 0.469131 0.225992 0.034 Uiso 1 1 calc R . . . .
C00F C 0.45330(11) 0.67343(12) 0.09568(11) 0.0317(3) Uani 1 1 d . . . . .
H00G H 0.532474 0.640221 0.128011 0.038 Uiso 1 1 calc R . . . .
H00H H 0.435147 0.730258 0.154329 0.038 Uiso 1 1 calc R . . . .
C00G C 0.36299(10) 0.56931(11) 0.07686(10) 0.0301(3) Uani 1 1 d . . . . .
H00I H 0.380246 0.513834 0.016677 0.036 Uiso 1 1 calc R . . . .
H00J H 0.283827 0.603095 0.045769 0.036 Uiso 1 1 calc R . . . .
C00H C 0.45383(11) 0.74296(12) -0.01967(11) 0.0326(3) Uani 1 1 d . . . . .
H00K H 0.464094 0.684843 -0.080778 0.039 Uiso 1 1 calc R . . . .
H00L H 0.376992 0.782798 -0.047737 0.039 Uiso 1 1 calc R . . . .
C00I C 0.21211(12) 0.56769(13) 0.72557(10) 0.0352(3) Uani 1 1 d . . . . .
H00M H 0.287749 0.538228 0.714916 0.053 Uiso 1 1 calc GR . . . .
H00N H 0.159317 0.499458 0.725982 0.053 Uiso 1 1 calc GR . . . .
H00O H 0.223661 0.610908 0.800496 0.053 Uiso 1 1 calc GR . . . .
C00J C 0.55191(11) 0.83909(12) -0.00407(11) 0.0336(3) Uani 1 1 d . . . . .
H00P H 0.550693 0.876943 -0.080138 0.050 Uiso 1 1 calc GR . . . .
H00Q H 0.628131 0.800708 0.025909 0.050 Uiso 1 1 calc GR . . . .
H00R H 0.538922 0.900402 0.051884 0.050 Uiso 1 1 calc GR . . . .

loop_
_atom_site_aniso_label
_atom_site_aniso_U_11
_atom_site_aniso_U_22
_atom_site_aniso_U_33
_atom_site_aniso_U_23
_atom_site_aniso_U_13
_atom_site_aniso_U_12
O001 0.0271(4) 0.0225(4) 0.0205(4) -0.0040(3) 0.0033(3) 0.0048(3)
O002 0.0403(5) 0.0340(5) 0.0150(4) -0.0037(3) 0.0036(3) 0.0034(3)
N003 0.0227(4) 0.0198(4) 0.0162(4) -0.0016(3) 0.0004(3) 0.0032(3)
C004 0.0242(5) 0.0163(5) 0.0173(5) -0.0009(4) 0.0015(4) -0.0006(4)
C005 0.0241(5) 0.0162(5) 0.0162(5) -0.0016(4) 0.0025(4) 0.0000(4)
C006 0.0196(5) 0.0198(5) 0.0167(5) -0.0011(4) 0.0014(4) -0.0008(4)
C007 0.0223(5) 0.0151(5) 0.0185(5) -0.0004(4) 0.0026(4) -0.0005(4)
C008 0.0235(5) 0.0192(5) 0.0185(5) 0.0011(4) 0.0022(4) 0.0013(4)
C009 0.0242(5) 0.0187(5) 0.0202(5) -0.0001(4) 0.0033(4) 0.0012(4)
C00A 0.0243(5) 0.0252(5) 0.0177(5) 0.0040(4) 0.0029(4) 0.0021(4)
C00B 0.0273(5) 0.0198(5) 0.0218(5) -0.0028(4) 0.0055(4) 0.0012(4)
C00C 0.0223(5) 0.0284(5) 0.0156(5) -0.0025(4) 0.0042(4) -0.0014(4)
C00D 0.0242(5) 0.0282(5) 0.0191(5) -0.0004(4) -0.0002(4) 0.0081(4)
C00E 0.0238(5) 0.0363(6) 0.0218(5) -0.0028(5) -0.0001(4) 0.0025(5)
C00F 0.0282(6) 0.0364(6) 0.0287(6) -0.0039(5) 0.0029(5) -0.0006(5)
C00G 0.0268(6) 0.0358(6) 0.0253(6) -0.0017(5) 0.0009(4) -0.0001(5)
C00H 0.0275(6) 0.0378(7) 0.0303(6) -0.0012(5) 0.0020(5) 0.0016(5)
C00I 0.0415(7) 0.0469(7) 0.0150(5) -0.0002(5) 0.0015(5) 0.0069(6)
C00J 0.0337(6) 0.0328(6) 0.0327(6) -0.0019(5) 0.0044(5) 0.0019(5)

loop_
_atom_type_symbol
_atom_type_description
_atom_type_scat_dispersion_real
_atom_type_scat_dispersion_imag
_atom_type_scat_source
C C 0.0181 0.0091 'International Tables Vol C Tables 4.2.6.8 and 6.1.1.4'
H H 0.0000 0.0000 'International Tables Vol C Tables 4.2.6.8 and 6.1.1.4'
N N 0.0311 0.0180 'International Tables Vol C Tables 4.2.6.8 and 6.1.1.4'
O O 0.0492 0.0322 'International Tables Vol C Tables 4.2.6.8 and 6.1.1.4'

loop_
_exptl_crystal_face_index_h
_exptl_crystal_face_index_k
_exptl_crystal_face_index_l
_exptl_crystal_face_perp_dist
-2 -4 -5 0.0482
2 4 5 0.0482
-2 5 -3 0.0726
2 -5 3 0.0726
1 0 0 0.0360
-1 0 0 0.0360
0 5 -4 0.0689
-3 5 4 0.0581
-1 -3 5 0.0815
3 3 -5 0.0689
-1 -5 0 0.0655
5 1 0 0.0271

loop_
_geom_angle_atom_site_label_1
_geom_angle_atom_site_label_2
_geom_angle_atom_site_label_3
_geom_angle
_geom_angle_site_symmetry_1
_geom_angle_site_symmetry_3
_geom_angle_publ_flag
C00C O002 C00I 117.39(9) . . ?
C004 N003 C00D 119.57(8) . . ?
C007 N003 C004 111.29(8) . . ?
C007 N003 C00D 126.28(8) . . ?
O001 C004 N003 123.31(9) . . ?
O001 C004 C005 132.92(9) . 3_565 ?
N003 C004 C005 103.76(8) . 3_565 ?
C005 C005 C004 108.27(11) 3_565 3_565 ?
C007 C005 C004 142.48(9) . 3_565 ?
C007 C005 C005 109.23(11) . 3_565 ?
C008 C006 C007 119.16(9) . . ?
C009 C006 C007 122.13(9) . . ?
C009 C006 C008 118.71(9) . . ?
N003 C007 C006 123.31(9) . . ?
C005 C007 N003 107.36(9) . . ?
C005 C007 C006 129.33(9) . . ?
C00B C008 C006 120.37(9) . . ?
C00A C009 C006 121.08(10) . . ?
C009 C00A C00C 119.59(10) . . ?
C008 C00B C00C 120.28(10) . . ?
O002 C00C C00A 124.48(10) . . ?
O002 C00C C00B 115.69(10) . . ?
C00A C00C C00B 119.83(9) . . ?
N003 C00D C00E 112.30(9) . . ?
C00G C00E C00D 113.39(9) . . ?
C00G C00F C00H 112.77(10) . . ?
C00F C00G C00E 114.01(10) . . ?
C00J C00H C00F 113.04(10) . . ?

loop_
_geom_bond_atom_site_label_1
_geom_bond_atom_site_label_2
_geom_bond_distance
_geom_bond_site_symmetry_2
_geom_bond_publ_flag
O001 C004 1.2246(13) . ?
O002 C00C 1.3610(12) . ?
O002 C00I 1.4290(14) . ?
N003 C004 1.4282(13) . ?
N003 C007 1.3977(13) . ?
N003 C00D 1.4674(13) . ?
C004 C005 1.4478(14) 3_565 ?
C005 C005 1.4243(19) 3_565 ?
C005 C007 1.3764(14) . ?
C006 C007 1.4619(14) . ?
C006 C008 1.4044(14) . ?
C006 C009 1.3937(14) . ?
C008 C00B 1.3797(14) . ?
C009 C00A 1.3879(14) . ?
C00A C00C 1.3914(16) . ?
C00B C00C 1.3973(15) . ?
C00D C00E 1.5273(16) . ?
C00E C00G 1.5250(16) . ?
C00F C00G 1.5188(17) . ?
C00F C00H 1.5225(17) . ?
C00H C00J 1.5185(17) . ?

loop_
_exptl_oxdiff_crystal_face_indexfrac_h
_exptl_oxdiff_crystal_face_indexfrac_k
_exptl_oxdiff_crystal_face_indexfrac_l
_exptl_oxdiff_crystal_face_x
_exptl_oxdiff_crystal_face_y
_exptl_oxdiff_crystal_face_z
-2.0029 -3.9990 -4.9972 -0.5886 0.7596 -0.1924
2.0029 3.9990 4.9972 0.5886 -0.7596 0.1924
-1.9984 4.9976 -2.9986 0.0579 -0.1353 -0.8826
1.9984 -4.9976 2.9986 -0.0579 0.1353 0.8826
0.9997 -0.0001 -0.0005 -0.0562 -0.1044 0.0702
-0.9997 0.0001 0.0005 0.0562 0.1044 -0.0702
0.0007 4.9973 -3.9992 -0.1550 -0.3068 -0.8296
-2.9957 4.9989 3.9998 0.8183 -0.2917 -0.3418
-0.9993 -2.9978 4.9992 0.4108 0.1916 0.6545
2.9988 2.9976 -5.0001 -0.5231 -0.4003 -0.5142
-1.0019 -4.9978 0.0009 -0.1912 0.5601 0.4103
4.9991 0.9991 -0.0024 -0.2314 -0.6130 0.2547
